data_4002360
loop_
_publ_author_name
'Merlo, F.'
'Fornasini, M.L.'

_publ_section_title
;
 Crystal structure of some phases and alloying behaviour in alkaline
 earths, europium and yttrium pnictides
;
_journal_name_full 'Chemistry of Materials (1,1989-)'
_journal_page_first 435
_journal_page_last 440
_journal_volume 4
_journal_year 1992
_chemical_formula_sum 'Bi3 Sr2'
_space_group_IT_number 52
_symmetry_space_group_name_Hall '-P 2a 2bc'
_symmetry_space_group_name_H-M 'P n n a'
_cell_angle_alpha 90
_cell_angle_beta 90
_cell_angle_gamma 90
_cell_formula_units_Z 4
_cell_length_a 15.631
_cell_length_b 6.793
_cell_length_c 6.599
_cell_volume 700.691
_citation_journal_id_ASTM CMATEX
_cod_data_source_file Merlo_CMATEX_1992_229.cif
_cod_data_source_block Bi3Sr2
_cod_original_cell_volume 700.6909
_cod_database_code 4002360

loop_
_symmetry_equiv_pos_as_xyz
x,y,z
-x+1/2,-y,z
x,-y+1/2,-z+1/2
-x+1/2,y+1/2,-z+1/2
-x,-y,-z
x-1/2,y,-z
-x,y-1/2,z-1/2
x-1/2,-y-1/2,z-1/2

loop_
_atom_site_label
_atom_site_type_symbol
_atom_site_fract_x
_atom_site_fract_y
_atom_site_fract_z
_atom_site_occupancy
_atom_site_U_iso_or_equiv
Sr1 Sr 0.25 0 0.057 1 0.0
Bi2 Bi 0.1539 0.064 0.5788 1 0.0
Sr2 Sr 0.0001 0.25 0.25 1 0.0
Bi1 Bi 0.4294 0.25 0.25 1 0.0
